data_7030628
loop_
_publ_author_name
'Kirchmann, Marius'
'G\"adt, Torben'
'Schappacher, Falko M.'
'P\"ottgen, Rainer'
'Weigend, Florian'
'Wesemann, Lars'

_publ_section_title
;
 Partial double bond character in chalcogen compounds of
 stanna-closo-dodecaborate
;
_journal_coden_ASTM DTARAF
_journal_issue 6
_journal_name_full 'Dalton Transactions'
_journal_page_first 1055
_journal_page_last 1062
_journal_paper_doi 10.1039/b814936d
_journal_year 2009
_chemical_formula_moiety 'B11 H11 S Sn, 2(C6 H16 N), C2 H3 N'
_chemical_formula_sum 'C14 H46 B11 N3 S Sn'
_chemical_formula_weight 526.23
_space_group_IT_number 19
_symmetry_cell_setting orthorhombic
_symmetry_space_group_name_Hall 'P 2ac 2ab'
_symmetry_space_group_name_H-M 'P 21 21 21'
_atom_sites_solution_hydrogens geom
_atom_sites_solution_primary direct
_atom_sites_solution_secondary difmap
_audit_creation_method SHELXL-97
_cell_angle_alpha 90.00
_cell_angle_beta 90.00
_cell_angle_gamma 90.00
_cell_formula_units_Z 4
_cell_length_a 10.2441(4)
_cell_length_b 13.3733(6)
_cell_length_c 20.4625(12)
_cell_measurement_temperature 173(2)
_cell_volume 2803.3(2)
_computing_cell_refinement 'Stoe X-Area 1.26'
_computing_data_collection 'Stoe X-Area 1.26'
_computing_data_reduction 'SToe X-Area 1.26'
_computing_molecular_graphics 'ORTEP 3'
_computing_publication_material 'SHELXL-97 (Sheldrick, 1997)'
_computing_structure_refinement 'SHELXL-97 (Sheldrick, 1997)'
_computing_structure_solution 'SHELXS-97 (Sheldrick, 1990)'
_diffrn_ambient_temperature 173(2)
_diffrn_measured_fraction_theta_full 0.986
_diffrn_measured_fraction_theta_max 0.986
_diffrn_measurement_device_type 'Stoe IPDS 2T'
_diffrn_measurement_method \w-scans
_diffrn_radiation_monochromator graphite
_diffrn_radiation_source 'fine-focus sealed tube'
_diffrn_radiation_type MoK\a
_diffrn_radiation_wavelength 0.71073
_diffrn_reflns_av_R_equivalents 0.0612
_diffrn_reflns_av_sigmaI/netI 0.0257
_diffrn_reflns_limit_h_max 12
_diffrn_reflns_limit_h_min -11
_diffrn_reflns_limit_k_max 16
_diffrn_reflns_limit_k_min -16
_diffrn_reflns_limit_l_max 25
_diffrn_reflns_limit_l_min -25
_diffrn_reflns_number 39301
_diffrn_reflns_theta_full 26.37
_diffrn_reflns_theta_max 26.37
_diffrn_reflns_theta_min 5.82
_exptl_absorpt_coefficient_mu 0.994
_exptl_absorpt_correction_type none
_exptl_crystal_colour yellow
_exptl_crystal_density_diffrn 1.247
_exptl_crystal_density_method 'not measured'
_exptl_crystal_description bloc
_exptl_crystal_F_000 1088
_exptl_crystal_size_max 0.2
_exptl_crystal_size_mid 0.15
_exptl_crystal_size_min 0.1
_refine_diff_density_max 0.358
_refine_diff_density_min -0.268
_refine_diff_density_rms 0.043
_refine_ls_abs_structure_details 'Flack H D (1983), Acta Cryst. A39, 876-881'
_refine_ls_abs_structure_Flack 0.330(14)
_refine_ls_extinction_method none
_refine_ls_goodness_of_fit_ref 1.124
_refine_ls_hydrogen_treatment constr
_refine_ls_matrix_type full
_refine_ls_number_parameters 273
_refine_ls_number_reflns 5660
_refine_ls_number_restraints 0
_refine_ls_restrained_S_all 1.124
_refine_ls_R_factor_all 0.0199
_refine_ls_R_factor_gt 0.0189
_refine_ls_shift/su_max 0.002
_refine_ls_shift/su_mean 0.000
_refine_ls_structure_factor_coef Fsqd
_refine_ls_weighting_details 'calc w=1/[\s^2^(Fo^2^)+(0.0139P)^2^+0.8569P] where P=(Fo^2^+2Fc^2^)/3'
_refine_ls_weighting_scheme calc
_refine_ls_wR_factor_gt 0.0453
_refine_ls_wR_factor_ref 0.0457
_reflns_number_gt 5555
_reflns_number_total 5660
_reflns_threshold_expression >2sigma(I)
_cod_duplicate_entry 7000440
_cod_data_source_file b814936d.txt
_cod_data_source_block compound3
_cod_database_code 7030628

loop_
_symmetry_equiv_pos_as_xyz
'x, y, z'
'-x+1/2, -y, z+1/2'
'x+1/2, -y+1/2, -z'
'-x, y+1/2, -z+1/2'

loop_
_atom_site_label
_atom_site_type_symbol
_atom_site_fract_x
_atom_site_fract_y
_atom_site_fract_z
_atom_site_U_iso_or_equiv
_atom_site_adp_type
_atom_site_occupancy
_atom_site_symmetry_multiplicity
_atom_site_calc_flag
_atom_site_refinement_flags
C11 C 0.8648(3) 0.74361(16) 0.43468(10) 0.0352(5) Uani 1 1 d .
H11A H 0.8267 0.7851 0.4686 0.042 Uiso 1 1 calc R
H11B H 0.9581 0.7401 0.4424 0.042 Uiso 1 1 calc R
C12 C 0.8076(3) 0.63962(18) 0.43911(15) 0.0460(6) Uani 1 1 d .
H12A H 0.8256 0.6120 0.4815 0.069 Uiso 1 1 calc R
H12B H 0.8460 0.5979 0.4061 0.069 Uiso 1 1 calc R
H12C H 0.7149 0.6429 0.4326 0.069 Uiso 1 1 calc R
C13 C 0.6993(2) 0.79698(17) 0.34964(11) 0.0348(5) Uani 1 1 d .
H13A H 0.6642 0.7297 0.3480 0.042 Uiso 1 1 calc R
H13B H 0.6940 0.8248 0.3059 0.042 Uiso 1 1 calc R
C14 C 0.6154(3) 0.85890(19) 0.39466(14) 0.0428(6) Uani 1 1 d .
H14A H 0.5272 0.8591 0.3789 0.064 Uiso 1 1 calc R
H14B H 0.6479 0.9262 0.3959 0.064 Uiso 1 1 calc R
H14C H 0.6178 0.8309 0.4378 0.064 Uiso 1 1 calc R
C15 C 0.9065(3) 0.89168(15) 0.36316(12) 0.0354(5) Uani 1 1 d .
H15A H 0.8624 0.9389 0.3915 0.042 Uiso 1 1 calc R
H15B H 0.8968 0.9152 0.3186 0.042 Uiso 1 1 calc R
C16 C 1.0496(3) 0.89040(19) 0.38022(16) 0.0500(7) Uani 1 1 d .
H16A H 1.0851 0.9564 0.3752 0.075 Uiso 1 1 calc R
H16B H 1.0946 0.8451 0.3516 0.075 Uiso 1 1 calc R
H16C H 1.0603 0.8689 0.4247 0.075 Uiso 1 1 calc R
C21 C 0.2435(3) 0.6964(2) 0.13308(14) 0.0441(6) Uani 1 1 d .
H21A H 0.2117 0.6281 0.1327 0.053 Uiso 1 1 calc R
H21B H 0.2954 0.7051 0.1723 0.053 Uiso 1 1 calc R
C22 C 0.3306(3) 0.7117(2) 0.07424(15) 0.0543(7) Uani 1 1 d .
H22A H 0.4018 0.6651 0.0759 0.081 Uiso 1 1 calc R
H22B H 0.3641 0.7787 0.0745 0.081 Uiso 1 1 calc R
H22C H 0.2811 0.7009 0.0350 0.081 Uiso 1 1 calc R
C23 C 0.0359(3) 0.75706(19) 0.07907(13) 0.0454(6) Uani 1 1 d .
H23A H -0.0393 0.7994 0.0871 0.054 Uiso 1 1 calc R
H23B H 0.0790 0.7814 0.0400 0.054 Uiso 1 1 calc R
C24 C -0.0094(3) 0.6526(2) 0.06762(14) 0.0519(7) Uani 1 1 d .
H24A H -0.0674 0.6513 0.0308 0.078 Uiso 1 1 calc R
H24B H -0.0545 0.6288 0.1057 0.078 Uiso 1 1 calc R
H24C H 0.0645 0.6105 0.0590 0.078 Uiso 1 1 calc R
C25 C 0.1626(3) 0.87390(18) 0.14803(15) 0.0498(7) Uani 1 1 d .
H25A H 0.2243 0.8956 0.1150 0.060 Uiso 1 1 calc R
H25B H 0.0842 0.9139 0.1433 0.060 Uiso 1 1 calc R
C26 C 0.2192(3) 0.8920(2) 0.21339(17) 0.0599(8) Uani 1 1 d .
H26A H 0.2393 0.9618 0.2181 0.090 Uiso 1 1 calc R
H26B H 0.2976 0.8534 0.2182 0.090 Uiso 1 1 calc R
H26C H 0.1576 0.8727 0.2464 0.090 Uiso 1 1 calc R
C31 C 0.6519(3) 0.5952(2) 0.10018(15) 0.0511(6) Uani 1 1 d .
C32 C 0.6448(4) 0.6292(2) 0.16768(14) 0.0594(7) Uani 1 1 d .
H32A H 0.6173 0.6978 0.1687 0.089 Uiso 1 1 calc R
H32B H 0.7292 0.6233 0.1877 0.089 Uiso 1 1 calc R
H32C H 0.5831 0.5888 0.1912 0.089 Uiso 1 1 calc R
B2 B 0.2508(2) 0.62649(17) 0.40567(12) 0.0247(5) Uani 1 1 d .
H4 H 0.2059 0.6894 0.4320 0.030 Uiso 1 1 calc R
B3 B 0.1752(2) 0.49623(16) 0.40357(11) 0.0244(5) Uani 1 1 d .
H3 H 0.0832 0.4777 0.4285 0.029 Uiso 1 1 calc R
B4 B 0.2307(3) 0.43240(15) 0.32506(11) 0.0271(5) Uani 1 1 d .
H2A H 0.1732 0.3737 0.3008 0.032 Uiso 1 1 calc R
B5 B 0.3409(3) 0.52379(16) 0.27859(11) 0.0262(5) Uani 1 1 d .
H1A H 0.3525 0.5223 0.2252 0.031 Uiso 1 1 calc R
B6 B 0.3533(3) 0.64367(15) 0.32845(11) 0.0262(4) Uani 1 1 d .
H5 H 0.3726 0.7172 0.3063 0.031 Uiso 1 1 calc R
B7 B 0.3190(2) 0.52321(17) 0.44738(11) 0.0265(5) Uani 1 1 d .
H9 H 0.3152 0.5219 0.5011 0.032 Uiso 1 1 calc R
B8 B 0.3075(2) 0.41117(19) 0.40086(11) 0.0275(4) Uani 1 1 d .
H8 H 0.2964 0.3376 0.4243 0.033 Uiso 1 1 calc R
B9 B 0.4029(3) 0.42699(17) 0.32848(11) 0.0283(5) Uani 1 1 d .
H7 H 0.4529 0.3636 0.3051 0.034 Uiso 1 1 calc R
B10 B 0.4744(3) 0.54923(18) 0.33084(12) 0.0288(5) Uani 1 1 d .
H6 H 0.5706 0.5646 0.3092 0.035 Uiso 1 1 calc R
B11 B 0.4218(2) 0.60884(17) 0.40446(12) 0.0263(5) Uani 1 1 d .
H10 H 0.4841 0.6629 0.4303 0.032 Uiso 1 1 calc R
B12 B 0.4575(3) 0.47869(18) 0.40410(12) 0.0286(5) Uani 1 1 d .
H11 H 0.5433 0.4487 0.4298 0.034 Uiso 1 1 calc R
N1 N 0.8408(2) 0.79140(11) 0.36933(8) 0.0272(4) Uani 1 1 d .
H1 H 0.8800 0.7510 0.3394 0.033 Uiso 1 1 calc R
N2 N 0.1290(2) 0.76555(13) 0.13628(9) 0.0361(4) Uani 1 1 d .
H2 H 0.0824 0.7460 0.1719 0.043 Uiso 1 1 calc R
N3 N 0.6559(4) 0.5725(2) 0.04641(16) 0.0819(9) Uani 1 1 d .
S S -0.03110(5) 0.65607(4) 0.25490(2) 0.02773(11) Uani 1 1 d .
Sn Sn 0.143339(13) 0.589664(9) 0.310375(6) 0.02364(4) Uani 1 1 d .

loop_
_atom_site_aniso_label
_atom_site_aniso_U_11
_atom_site_aniso_U_22
_atom_site_aniso_U_33
_atom_site_aniso_U_23
_atom_site_aniso_U_13
_atom_site_aniso_U_12
C11 0.0397(12) 0.0384(11) 0.0275(10) 0.0042(8) 0.0001(11) 0.0027(11)
C12 0.0440(14) 0.0400(13) 0.0539(16) 0.0191(12) 0.0025(12) -0.0007(11)
C13 0.0383(13) 0.0325(11) 0.0337(12) 0.0031(9) -0.0057(10) -0.0014(9)
C14 0.0352(14) 0.0391(12) 0.0540(15) 0.0014(11) 0.0027(11) 0.0025(10)
C15 0.0453(13) 0.0257(11) 0.0352(11) -0.0012(8) 0.0058(10) -0.0039(9)
C16 0.0413(15) 0.0370(14) 0.0717(19) -0.0070(12) 0.0077(14) -0.0092(11)
C21 0.0414(14) 0.0433(13) 0.0475(14) 0.0098(11) -0.0001(12) 0.0064(11)
C22 0.0418(17) 0.0679(18) 0.0533(16) -0.0024(14) 0.0058(13) 0.0014(13)
C23 0.0503(16) 0.0450(13) 0.0408(14) 0.0107(11) 0.0044(12) 0.0169(12)
C24 0.066(2) 0.0559(16) 0.0342(13) -0.0029(12) -0.0031(13) 0.0013(14)
C25 0.0530(18) 0.0348(11) 0.0615(17) 0.0084(11) 0.0081(15) 0.0028(12)
C26 0.062(2) 0.0442(16) 0.074(2) -0.0048(13) -0.0057(16) -0.0195(14)
C31 0.0405(14) 0.0518(13) 0.0610(16) -0.0016(13) -0.0081(13) 0.0042(16)
C32 0.0530(17) 0.0773(18) 0.0479(15) 0.0102(13) -0.0091(15) -0.0038(17)
B2 0.0273(12) 0.0237(10) 0.0229(10) -0.0043(8) -0.0014(9) -0.0007(9)
B3 0.0283(13) 0.0247(10) 0.0203(10) -0.0012(8) 0.0015(9) -0.0035(9)
B4 0.0363(13) 0.0206(11) 0.0243(12) -0.0011(7) 0.0022(9) -0.0020(9)
B5 0.0309(13) 0.0264(10) 0.0214(10) -0.0009(8) 0.0035(10) -0.0016(10)
B6 0.0262(11) 0.0251(10) 0.0274(11) 0.0013(7) -0.0003(10) -0.0033(10)
B7 0.0310(13) 0.0295(11) 0.0189(10) 0.0007(8) 0.0005(9) 0.0026(9)
B8 0.0353(11) 0.0230(9) 0.0241(10) 0.0009(10) 0.0034(9) 0.0014(10)
B9 0.0331(12) 0.0263(12) 0.0255(11) -0.0018(8) 0.0040(9) 0.0039(9)
B10 0.0273(12) 0.0312(11) 0.0278(11) 0.0004(9) 0.0017(9) 0.0016(10)
B11 0.0231(11) 0.0278(12) 0.0279(11) -0.0036(8) -0.0031(9) -0.0013(9)
B12 0.0294(13) 0.0310(11) 0.0255(11) 0.0016(9) 0.0012(10) 0.0053(10)
N1 0.0344(10) 0.0242(8) 0.0231(8) -0.0026(6) 0.0031(8) -0.0008(8)
N2 0.0445(12) 0.0303(8) 0.0336(9) 0.0062(7) 0.0103(9) -0.0008(9)
N3 0.085(2) 0.089(2) 0.0727(19) -0.0280(16) -0.0110(18) 0.018(2)
S 0.0266(3) 0.0356(3) 0.0210(2) -0.00029(19) -0.0022(2) 0.0003(2)
Sn 0.02588(7) 0.02446(6) 0.02057(6) -0.00070(5) -0.00202(6) -0.00110(6)

loop_
_atom_type_symbol
_atom_type_description
_atom_type_scat_dispersion_real
_atom_type_scat_dispersion_imag
_atom_type_scat_source
C C 0.0033 0.0016 'International Tables Vol C Tables 4.2.6.8 and 6.1.1.4'
H H 0.0000 0.0000 'International Tables Vol C Tables 4.2.6.8 and 6.1.1.4'
B B 0.0013 0.0007 'International Tables Vol C Tables 4.2.6.8 and 6.1.1.4'
N N 0.0061 0.0033 'International Tables Vol C Tables 4.2.6.8 and 6.1.1.4'
S S 0.1246 0.1234 'International Tables Vol C Tables 4.2.6.8 and 6.1.1.4'
Sn Sn -0.6537 1.4246 'International Tables Vol C Tables 4.2.6.8 and 6.1.1.4'

loop_
_geom_angle_atom_site_label_1
_geom_angle_atom_site_label_2
_geom_angle_atom_site_label_3
_geom_angle
N1 C11 C12 112.4(2)
N1 C11 H11A 109.1
C12 C11 H11A 109.1
N1 C11 H11B 109.1
C12 C11 H11B 109.1
H11A C11 H11B 107.9
C11 C12 H12A 109.5
C11 C12 H12B 109.5
H12A C12 H12B 109.5
C11 C12 H12C 109.5
H12A C12 H12C 109.5
H12B C12 H12C 109.5
N1 C13 C14 114.34(19)
N1 C13 H13A 108.7
C14 C13 H13A 108.7
N1 C13 H13B 108.7
C14 C13 H13B 108.7
H13A C13 H13B 107.6
C13 C14 H14A 109.5
C13 C14 H14B 109.5
H14A C14 H14B 109.5
C13 C14 H14C 109.5
H14A C14 H14C 109.5
H14B C14 H14C 109.5
N1 C15 C16 113.9(2)
N1 C15 H15A 108.8
C16 C15 H15A 108.8
N1 C15 H15B 108.8
C16 C15 H15B 108.8
H15A C15 H15B 107.7
C15 C16 H16A 109.5
C15 C16 H16B 109.5
H16A C16 H16B 109.5
C15 C16 H16C 109.5
H16A C16 H16C 109.5
H16B C16 H16C 109.5
N2 C21 C22 114.5(2)
N2 C21 H21A 108.6
C22 C21 H21A 108.6
N2 C21 H21B 108.6
C22 C21 H21B 108.6
H21A C21 H21B 107.6
C21 C22 H22A 109.5
C21 C22 H22B 109.5
H22A C22 H22B 109.5
C21 C22 H22C 109.5
H22A C22 H22C 109.5
H22B C22 H22C 109.5
C24 C23 N2 112.8(2)
C24 C23 H23A 109.0
N2 C23 H23A 109.0
C24 C23 H23B 109.0
N2 C23 H23B 109.0
H23A C23 H23B 107.8
C23 C24 H24A 109.5
C23 C24 H24B 109.5
H24A C24 H24B 109.5
C23 C24 H24C 109.5
H24A C24 H24C 109.5
H24B C24 H24C 109.5
C26 C25 N2 113.0(2)
C26 C25 H25A 109.0
N2 C25 H25A 109.0
C26 C25 H25B 109.0
N2 C25 H25B 109.0
H25A C25 H25B 107.8
C25 C26 H26A 109.5
C25 C26 H26B 109.5
H26A C26 H26B 109.5
C25 C26 H26C 109.5
H26A C26 H26C 109.5
H26B C26 H26C 109.5
N3 C31 C32 177.1(3)
C31 C32 H32A 109.5
C31 C32 H32B 109.5
H32A C32 H32B 109.5
C31 C32 H32C 109.5
H32A C32 H32C 109.5
H32B C32 H32C 109.5
B7 B2 B11 60.68(13)
B7 B2 B3 57.16(12)
B11 B2 B3 106.26(15)
B7 B2 B6 106.00(16)
B11 B2 B6 57.32(14)
B3 B2 B6 108.32(14)
B7 B2 Sn 115.64(13)
B11 B2 Sn 115.79(14)
B3 B2 Sn 65.78(10)
B6 B2 Sn 65.56(10)
B7 B2 H4 121.8
B11 B2 H4 121.5
B3 B2 H4 122.7
B6 B2 H4 122.9
Sn B2 H4 112.4
B7 B3 B8 60.48(13)
B7 B3 B4 105.72(16)
B8 B3 B4 57.13(12)
B7 B3 B2 57.46(12)
B8 B3 B2 106.08(16)
B4 B3 B2 107.88(15)
B7 B3 Sn 115.38(13)
B8 B3 Sn 115.54(13)
B4 B3 Sn 65.63(9)
B2 B3 Sn 65.19(10)
B7 B3 H3 121.8
B8 B3 H3 121.7
B4 B3 H3 123.0
B2 B3 H3 122.9
Sn B3 H3 112.6
B8 B4 B9 60.84(14)
B8 B4 B3 57.56(12)
B9 B4 B3 106.43(16)
B8 B4 B5 106.05(17)
B9 B4 B5 57.15(13)
B3 B4 B5 107.96(14)
B8 B4 Sn 115.79(13)
B9 B4 Sn 115.48(13)
B3 B4 Sn 65.51(9)
B5 B4 Sn 65.31(9)
B8 B4 H2A 121.4
B9 B4 H2A 121.6
B3 B4 H2A 122.7
B5 B4 H2A 123.1
Sn B4 H2A 112.6
B9 B5 B10 60.91(14)
B9 B5 B6 106.46(16)
B10 B5 B6 57.52(13)
B9 B5 B4 57.15(13)
B10 B5 B4 106.14(16)
B6 B5 B4 108.06(15)
B9 B5 Sn 115.67(14)
B10 B5 Sn 115.81(13)
B6 B5 Sn 65.46(11)
B4 B5 Sn 65.52(11)
B9 B5 H1A 121.5
B10 B5 H1A 121.4
B6 B5 H1A 122.7
B4 B5 H1A 123.0
Sn B5 H1A 112.5
B11 B6 B10 60.65(14)
B11 B6 B5 106.00(15)
B10 B6 B5 57.38(13)
B11 B6 B2 57.29(13)
B10 B6 B2 106.04(15)
B5 B6 B2 107.78(15)
B11 B6 Sn 115.48(14)
B10 B6 Sn 115.84(13)
B5 B6 Sn 65.62(11)
B2 B6 Sn 65.24(11)
B11 B6 H5 121.7
B10 B6 H5 121.5
B5 B6 H5 122.9
B2 B6 H5 123.1
Sn B6 H5 112.5
B3 B7 B2 65.39(14)
B3 B7 B12 110.22(17)
B2 B7 B12 109.71(16)
B3 B7 B8 59.99(13)
B2 B7 B8 111.93(16)
B12 B7 B8 60.23(13)
B3 B7 B11 111.96(16)
B2 B7 B11 59.67(13)
B12 B7 B11 59.92(13)
B8 B7 B11 108.41(16)
B3 B7 H9 118.4
B2 B7 H9 118.7
B12 B7 H9 121.5
B8 B7 H9 121.3
B11 B7 H9 121.5
B4 B8 B3 65.31(14)
B4 B8 B7 111.40(16)
B3 B8 B7 59.52(13)
B4 B8 B12 109.62(16)
B3 B8 B12 109.45(17)
B7 B8 B12 59.77(14)
B4 B8 B9 59.70(14)
B3 B8 B9 111.63(16)
B7 B8 B9 107.91(17)
B12 B8 B9 59.99(14)
B4 B8 H8 118.8
B3 B8 H8 118.8
B7 B8 H8 121.8
B12 B8 H8 121.7
B9 B8 H8 121.6
B4 B9 B5 65.70(14)
B4 B9 B12 109.36(16)
B5 B9 B12 109.26(16)
B4 B9 B8 59.46(13)
B5 B9 B8 111.68(17)
B12 B9 B8 59.91(13)
B4 B9 B10 111.82(16)
B5 B9 B10 59.60(13)
B12 B9 B10 59.67(13)
B8 B9 B10 108.01(16)
B4 B9 H7 118.6
B5 B9 H7 118.7
B12 B9 H7 122.0
B8 B9 H7 121.6
B10 B9 H7 121.6
B5 B10 B6 65.10(14)
B5 B10 B12 109.41(18)
B6 B10 B12 109.47(17)
B5 B10 B11 111.25(18)
B6 B10 B11 59.61(13)
B12 B10 B11 59.82(13)
B5 B10 B9 59.49(13)
B6 B10 B9 111.31(18)
B12 B10 B9 59.96(14)
B11 B10 B9 107.85(17)
B5 B10 H6 119.0
B6 B10 H6 118.9
B12 B10 H6 121.7
B11 B10 H6 121.8
B9 B10 H6 121.7
B2 B11 B6 65.40(15)
B2 B11 B12 109.54(17)
B6 B11 B12 109.61(16)
B2 B11 B7 59.65(13)
B6 B11 B7 111.54(17)
B12 B11 B7 59.72(13)
B2 B11 B10 111.71(17)
B6 B11 B10 59.74(14)
B12 B11 B10 59.87(13)
B7 B11 B10 107.82(16)
B2 B11 H10 118.7
B6 B11 H10 118.7
B12 B11 H10 121.8
B7 B11 H10 121.8
B10 B11 H10 121.6
B7 B12 B11 60.36(14)
B7 B12 B10 108.67(17)
B11 B12 B10 60.31(13)
B7 B12 B8 60.00(14)
B11 B12 B8 108.58(18)
B10 B12 B8 108.71(17)
B7 B12 B9 108.18(17)
B11 B12 B9 108.56(16)
B10 B12 B9 60.36(14)
B8 B12 B9 60.10(13)
B7 B12 H11 121.5
B11 B12 H11 121.3
B10 B12 H11 121.2
B8 B12 H11 121.4
B9 B12 H11 121.5
C11 N1 C13 114.63(19)
C11 N1 C15 112.34(18)
C13 N1 C15 111.34(17)
C11 N1 H1 105.9
C13 N1 H1 105.9
C15 N1 H1 105.9
C21 N2 C25 115.0(2)
C21 N2 C23 114.44(19)
C25 N2 C23 109.82(19)
C21 N2 H2 105.6
C25 N2 H2 105.6
C23 N2 H2 105.6
B2 Sn S 135.33(6)
B2 Sn B6 49.20(8)
S Sn B6 133.34(5)
B2 Sn B5 84.29(9)
S Sn B5 133.86(6)
B6 Sn B5 48.92(8)
B2 Sn B3 49.02(8)
S Sn B3 136.86(6)
B6 Sn B3 84.53(8)
B5 Sn B3 84.36(8)
B2 Sn B4 84.19(8)
S Sn B4 136.02(6)
B6 Sn B4 84.40(8)
B5 Sn B4 49.16(8)
B3 Sn B4 48.86(8)

loop_
_geom_bond_atom_site_label_1
_geom_bond_atom_site_label_2
_geom_bond_distance
C11 N1 1.502(3)
C11 C12 1.512(3)
C11 H11A 0.9700
C11 H11B 0.9700
C12 H12A 0.9600
C12 H12B 0.9600
C12 H12C 0.9600
C13 N1 1.506(3)
C13 C14 1.508(3)
C13 H13A 0.9700
C13 H13B 0.9700
C14 H14A 0.9600
C14 H14B 0.9600
C14 H14C 0.9600
C15 N1 1.506(3)
C15 C16 1.507(4)
C15 H15A 0.9700
C15 H15B 0.9700
C16 H16A 0.9600
C16 H16B 0.9600
C16 H16C 0.9600
C21 N2 1.495(3)
C21 C22 1.512(4)
C21 H21A 0.9700
C21 H21B 0.9700
C22 H22A 0.9600
C22 H22B 0.9600
C22 H22C 0.9600
C23 C24 1.490(4)
C23 N2 1.514(4)
C23 H23A 0.9700
C23 H23B 0.9700
C24 H24A 0.9600
C24 H24B 0.9600
C24 H24C 0.9600
C25 C26 1.478(4)
C25 N2 1.509(3)
C25 H25A 0.9700
C25 H25B 0.9700
C26 H26A 0.9600
C26 H26B 0.9600
C26 H26C 0.9600
C31 N3 1.142(4)
C31 C32 1.456(4)
C32 H32A 0.9600
C32 H32B 0.9600
C32 H32C 0.9600
B2 B7 1.768(3)
B2 B11 1.768(4)
B2 B3 1.907(3)
B2 B6 1.911(3)
B2 Sn 2.292(2)
B2 H4 1.1000
B3 B7 1.762(3)
B3 B8 1.771(3)
B3 B4 1.906(3)
B3 Sn 2.303(2)
B3 H3 1.1000
B4 B8 1.762(3)
B4 B9 1.767(4)
B4 B5 1.916(3)
B4 Sn 2.305(2)
B4 H2A 1.1000
B5 B9 1.767(3)
B5 B10 1.769(4)
B5 B6 1.905(3)
B5 Sn 2.301(3)
B5 H1A 1.1000
B6 B11 1.769(3)
B6 B10 1.771(4)
B6 Sn 2.298(3)
B6 H5 1.1000
B7 B12 1.775(3)
B7 B8 1.779(3)
B7 B11 1.786(3)
B7 H9 1.1000
B8 B12 1.783(4)
B8 B9 1.787(3)
B8 H8 1.1000
B9 B12 1.785(3)
B9 B10 1.792(3)
B9 H7 1.1000
B10 B12 1.779(3)
B10 B11 1.787(3)
B10 H6 1.1000
B11 B12 1.779(3)
B11 H10 1.1000
B12 H11 1.1000
N1 H1 0.9100
N2 H2 0.9100
S Sn 2.2958(5)
